data_2008226
loop_
_publ_author_name
' Fabienne Audubert'
' Jean-Michel Savariault'
' Jean-Louis Lacout'

_publ_section_title
;
 Pentalead tris(vanadate) iodide, a defect vanadinite-type compound
;
_journal_issue 3
_journal_name_full 'Acta Crystallographica Section C'
_journal_page_first 271
_journal_page_last 273
_journal_paper_doi 10.1107/S0108270198005034
_journal_volume 55
_journal_year 1999
_chemical_formula_iupac 'Pb9.85 (VO4)6 I1.7'
_chemical_formula_moiety 'I1.7 O24 Pb9.85 V6'
_chemical_formula_sum 'I1.7 O24 Pb9.85 V6'
_chemical_formula_weight 2946.29
_chemical_name_common 'pentalead tris(vanadate) iodide'
_space_group_IT_number 176
_symmetry_cell_setting hexagonal
_symmetry_space_group_name_Hall '-P 6c'
_symmetry_space_group_name_H-M 'P 63/m'
_cell_angle_alpha 90.00
_cell_angle_beta 90.00
_cell_angle_gamma 120.00
_cell_formula_units_Z 1
_cell_length_a 10.422(5)
_cell_length_b 10.422(5)
_cell_length_c 7.467(3)
_cell_measurement_reflns_used 25
_cell_measurement_temperature 293(2)
_cell_measurement_theta_max 25
_cell_measurement_theta_min 6
_cell_volume 702.4(6)
_computing_cell_refinement CAD-4-EXPRESS
_computing_data_collection 'CAD-4-EXPRESS (Enraf-Nonius, 1992)'
_computing_data_reduction 'CADAK (Savariault, 1991)'
_computing_molecular_graphics 'MOLVIEW (Cense, 1989)'
_computing_publication_material SHELXL97
_computing_structure_refinement 'SHELXL97 (Sheldrick, 1997)'
_computing_structure_solution 'SHELXS86 (Sheldrick, Kr\"uger & Goddard, 1985)'
_diffrn_ambient_temperature 293(2)
_diffrn_measured_fraction_theta_full 0.345
_diffrn_measured_fraction_theta_max 0.345
_diffrn_measurement_device_type 'ENRAF-NONIUS CAD4'
_diffrn_measurement_method \w--2\q
_diffrn_radiation_monochromator graphite
_diffrn_radiation_source 'fine-focus sealed tube'
_diffrn_radiation_type MoK\a
_diffrn_radiation_wavelength 0.71073
_diffrn_reflns_av_R_equivalents 0.0367
_diffrn_reflns_av_sigmaI/netI 0.0864
_diffrn_reflns_limit_h_max 15
_diffrn_reflns_limit_h_min 0
_diffrn_reflns_limit_k_max 18
_diffrn_reflns_limit_k_min 0
_diffrn_reflns_limit_l_max 12
_diffrn_reflns_limit_l_min 0
_diffrn_reflns_number 1065
_diffrn_reflns_theta_full 39.84
_diffrn_reflns_theta_max 39.84
_diffrn_reflns_theta_min 3.91
_diffrn_standards_decay_% 0
_diffrn_standards_interval_time 60
_diffrn_standards_number 3
_exptl_absorpt_coefficient_mu 62.62
_exptl_absorpt_correction_T_max 0.135
_exptl_absorpt_correction_T_min 0.026
_exptl_absorpt_correction_type gaussian
_exptl_absorpt_process_details '(Coppens et al., 1965)'
_exptl_crystal_colour 'clear pale yellow'
_exptl_crystal_density_diffrn 6.965
_exptl_crystal_density_method 'not measured'
_exptl_crystal_description 'hexagonal prism'
_exptl_crystal_F_000 1227.8
_exptl_crystal_size_max 0.066
_exptl_crystal_size_mid 0.060
_exptl_crystal_size_min 0.054
_refine_diff_density_max 2.570
_refine_diff_density_min -2.156
_refine_ls_extinction_method none
_refine_ls_goodness_of_fit_ref 0.834
_refine_ls_hydrogen_treatment none
_refine_ls_matrix_type full
_refine_ls_number_parameters 47
_refine_ls_number_reflns 525
_refine_ls_number_restraints 0
_refine_ls_restrained_S_all 0.834
_refine_ls_R_factor_all 0.0526
_refine_ls_R_factor_gt 0.0364
_refine_ls_shift/su_max 0.002
_refine_ls_shift/su_mean 0.000
_refine_ls_structure_factor_coef Fsqd
_refine_ls_weighting_details 'w = 1/[\s^2^(Fo^2^)+(0.0023P)^2^] where P=(Fo^2^+2Fc^2^)/3'
_refine_ls_weighting_scheme calc
_refine_ls_wR_factor_obs 0.0783
_refine_ls_wR_factor_ref 0.0705
_reflns_number_gt 418
_reflns_number_total 525
_reflns_threshold_expression I>2\s(I)
_cod_data_source_file br1208.cif
_cod_data_source_block iap
_cod_depositor_comments
;
The following automatic conversions were performed:
'_geom_bond_publ_flag' value 'Y' changed to 'y' according to
'/home/saulius/struct/CIF-dictionaries/cif_core.dic' dictionary named
'cif_core.dic' version 2.4.1 from 2010-06-29.

Automatic conversion script
Id: cif_fix_enum 1527 2010-12-29 10:47:43Z saulius 

The following automatic conversions were performed:

'_exptl_absorpt_correction_type' value 'Gaussian' changed to
'gaussian' according to
/home/saulius/struct/CIF-dictionaries/cif_core.dic dictionary named
'cif_core.dic' version 2.4.1 from 2010-06-29.

Automatic conversion script
Id: cif_fix_values 1715 2011-07-08 13:25:40Z adriana 

The following automatic conversions were performed:

'_refine_ls_weighting_scheme' value 'calc w =
1/[\s^2^(Fo^2^)+(0.0023P)^2^] where P=(Fo^2^+2Fc^2^)/3' was changed
to 'calc'. New tag '_refine_ls_weighting_details' was created. The
value of the new tag was set to 'w = 1/[\s^2^(Fo^2^)+(0.0023P)^2^]
where P=(Fo^2^+2Fc^2^)/3'.

Automatic conversion script
Id: cif_fix_values 3143 2015-03-26 13:38:13Z robertas 
;
_cod_database_code 2008226

loop_
_symmetry_equiv_pos_as_xyz
'x, y, z'
'-x, -y, z+1/2'
'-y, x-y, z'
'-x+y, -x, z'
'y, -x+y, z+1/2'
'x-y, x, z+1/2'
'-x, -y, -z'
'x, y, -z-1/2'
'y, -x+y, -z'
'x-y, x, -z'
'-y, x-y, -z-1/2'
'-x+y, -x, -z-1/2'

loop_
_atom_site_label
_atom_site_fract_x
_atom_site_fract_y
_atom_site_fract_z
_atom_site_U_iso_or_equiv
_atom_site_adp_type
_atom_site_calc_flag
_atom_site_refinement_flags
_atom_site_occupancy
_atom_site_disorder_assembly
_atom_site_disorder_group
_atom_site_type_symbol
Pb1 0.3333 0.6667 -0.00970(14) 0.0190(2) Uani d SP 0.982(8) . . Pb
Pb2 0.00136(12) 0.26525(11) 0.2776(4) 0.0213(6) Uani d P 0.493(4) . . Pb
V 0.3819(4) 0.4103(4) 0.2500 0.0114(7) Uani d S 1 . . V
O1 0.5014(18) 0.3363(18) 0.2500 0.028(4) Uani d S 1 . . O
O2 0.479(2) 0.6016(19) 0.2500 0.042(5) Uani d S 1 . . O
O31 0.243(4) 0.333(6) 0.101(5) 0.044(10) Uani d P 0.50 . . O
O32 0.294(4) 0.383(6) 0.041(5) 0.044(10) Uani d P 0.50 . . O
I 0.027(2) 0.028(2) -0.0210(12) 0.014(3) Uiso d P 0.142(4) . . I

loop_
_atom_site_aniso_label
_atom_site_aniso_U_11
_atom_site_aniso_U_22
_atom_site_aniso_U_33
_atom_site_aniso_U_12
_atom_site_aniso_U_13
_atom_site_aniso_U_23
Pb1 0.0207(3) 0.0207(3) 0.0157(5) 0.01036(15) 0.000 0.000
Pb2 0.0216(5) 0.0155(4) 0.0279(18) 0.0102(4) -0.0014(6) -0.0033(6)
V 0.0098(15) 0.0088(15) 0.0162(17) 0.0052(13) 0.000 0.000
O1 0.029(9) 0.026(9) 0.039(10) 0.022(8) 0.000 0.000
O2 0.020(9) 0.021(9) 0.088(17) 0.013(7) 0.000 0.000
O31 0.030(19) 0.07(3) 0.05(2) 0.03(2) -0.015(13) -0.04(2)
O32 0.030(19) 0.07(3) 0.05(2) 0.03(2) -0.015(13) -0.04(2)

loop_
_atom_type_symbol
_atom_type_description
_atom_type_scat_dispersion_real
_atom_type_scat_dispersion_imag
_atom_type_scat_source
O O 0.0106 0.0060 'International Tables Vol C Tables 4.2.6.8 and 6.1.1.4'
V V 0.3005 0.5294 'International Tables Vol C Tables 4.2.6.8 and 6.1.1.4'
Pb Pb -3.3944 10.1111 'International Tables Vol C Tables 4.2.6.8 and 6.1.1.4'
I I -0.4742 1.8119 'International Tables Vol C Tables 4.2.6.8 and 6.1.1.4'

loop_
_geom_angle_atom_site_label_1
_geom_angle_atom_site_label_2
_geom_angle_atom_site_label_3
_geom_angle_site_symmetry_1
_geom_angle_site_symmetry_3
_geom_angle
_geom_angle_publ_flag
O1 Pb1 O1 9_565 10 74.1(4) ?
O1 Pb1 O1 9_565 7_665 74.1(4) ?
O1 Pb1 O1 10 7_665 74.1(4) ?
O1 Pb1 O2 9_565 3_665 91.9(3) ?
O1 Pb1 O2 10 3_665 149.9(5) ?
O1 Pb1 O2 7_665 3_665 128.3(5) ?
O1 Pb1 O2 9_565 4_565 128.3(5) ?
O1 Pb1 O2 10 4_565 91.9(3) ?
O1 Pb1 O2 7_665 4_565 149.9(5) ?
O2 Pb1 O2 3_665 4_565 75.8(4) ?
O1 Pb1 O2 9_565 . 149.9(5) ?
O1 Pb1 O2 10 . 128.3(5) ?
O1 Pb1 O2 7_665 . 91.9(3) ?
O2 Pb1 O2 3_665 . 75.8(4) ?
O2 Pb1 O2 4_565 . 75.8(4) ?
O1 Pb1 Pb1 9_565 8 44.1(3) ?
O1 Pb1 Pb1 10 8 44.1(3) ?
O1 Pb1 Pb1 7_665 8 44.1(3) ?
O2 Pb1 Pb1 3_665 8 134.8(2) ?
O2 Pb1 Pb1 4_565 8 134.8(2) ?
O2 Pb1 Pb1 . 8 134.8(2) ?
Pb2 Pb2 O32 8_556 6 150.3(14) ?
Pb2 Pb2 O2 8_556 4_565 84.90(7) ?
O32 Pb2 O2 6 4_565 87.0(8) ?
Pb2 Pb2 O31 8_556 8_556 112.0(10) ?
O32 Pb2 O31 6 8_556 94(2) ?
O2 Pb2 O31 4_565 8_556 79.0(13) ?
Pb2 Pb2 O31 8_556 6 160.4(13) ?
O31 Pb2 O32 6 6 14.9(17) ?
O2 Pb2 O31 4_565 6 98.7(7) ?
O31 Pb2 O31 8_556 6 87.6(11) ?
Pb2 Pb2 O31 8_556 . 59.6(9) ?
O32 Pb2 O31 6 . 144.3(15) ?
O2 Pb2 O31 4_565 . 75.3(12) ?
O31 Pb2 O31 8_556 . 52(2) ?
O31 Pb2 O31 6 . 140(2) ?
Pb2 Pb2 O32 8_556 10 25.3(12) ?
O32 Pb2 O32 6 10 125(3) ?
O2 Pb2 O32 4_565 10 78.9(7) ?
O31 Pb2 O32 8_556 10 133.1(14) ?
O31 Pb2 O32 6 10 136.4(8) ?
O31 Pb2 O32 . 10 82(2) ?
Pb2 Pb2 I 8_556 6 121.30(15) ?
O32 Pb2 I 6 6 80.7(10) ?
O2 Pb2 I 4_565 6 143.0(7) ?
O31 Pb2 I 8_556 6 67.5(13) ?
O31 Pb2 I 6 6 65.9(10) ?
O31 Pb2 I . 6 95.0(14) ?
O32 Pb2 I 10 6 136.0(8) ?
Pb2 Pb2 I 8_556 8_556 124.8(4) ?
O32 Pb2 I 6 8_556 79.1(11) ?
O2 Pb2 I 4_565 8_556 137.3(3) ?
O31 Pb2 I 8_556 8_556 62.3(12) ?
O31 Pb2 I 6 8_556 64.2(11) ?
O31 Pb2 I . 8_556 93.1(13) ?
O32 Pb2 I 10 8_556 141.1(7) ?
I Pb2 I 6 8_556 5.7(6) ?
Pb2 Pb2 I 8_556 5 117.4(3) ?
O32 Pb2 I 6 5 85.9(10) ?
O2 Pb2 I 4_565 5 141.6(5) ?
O31 Pb2 I 8_556 5 64.0(13) ?
O31 Pb2 I 6 5 71.1(10) ?
O31 Pb2 I . 5 89.1(13) ?
O32 Pb2 I 10 5 134.3(9) ?
I Pb2 I 6 5 5.9(7) ?
I Pb2 I 8_556 5 7.4(3) ?
Pb2 Pb2 I 8_556 10 52.23(12) ?
O32 Pb2 I 6 10 143.1(9) ?
O2 Pb2 I 4_565 10 129.9(5) ?
O31 Pb2 I 8_556 10 93.1(14) ?
O31 Pb2 I 6 10 130.6(8) ?
O31 Pb2 I . 10 61.8(12) ?
O32 Pb2 I 10 10 71.1(9) ?
I Pb2 I 6 10 69.1(3) ?
I Pb2 I 8_556 10 72.7(4) ?
I Pb2 I 5 10 65.3(4) ?
Pb2 Pb2 I 8_556 11_556 124.6(4) ?
O32 Pb2 I 6 11_556 75.9(10) ?
O2 Pb2 I 4_565 11_556 143.9(5) ?
O31 Pb2 I 8_556 11_556 71.0(12) ?
O31 Pb2 I 6 11_556 61.2(9) ?
O31 Pb2 I . 11_556 100.5(12) ?
O32 Pb2 I 10 11_556 136.8(8) ?
I Pb2 I 6 11_556 5.5(6) ?
I Pb2 I 8_556 11_556 8.9(2) ?
I Pb2 I 5 11_556 11.5(3) ?
I Pb2 I 10 11_556 72.6(4) ?
O31 V O32 . . 23.0(19) ?
O31 V O32 8_556 . 105.1(14) ?
O31 V O32 . 8_556 105.1(14) ?
O31 V O32 8_556 8_556 23.0(19) ?
O2 V O1 . . 111.6(9) y
O31 V O1 . . 114.7(18) y
O31 V O1 8_556 . 114.7(18) y
O31 V O2 . . 114.9(19) y
O31 V O2 8_556 . 114.9(19) y
O31 V O31 . 8_556 83(2) y
O2 V O32 . . 98.3(17) y
O2 V O32 . 8_556 98.3(17) y
O32 V O1 . . 110.7(15) y
O32 V O32 . 8_556 125.2(19) y
O32 V O1 8_556 . 110.7(15) y
V O1 Pb1 . 7_665 130.4(4) ?
V O1 Pb1 . 2_665 130.4(4) ?
Pb1 O1 Pb1 7_665 2_665 91.8(5) ?
V O2 Pb2 . 11_666 122.2(9) ?
V O2 Pb2 . 3_665 122.2(9) ?
Pb2 O2 Pb2 11_666 3_665 10.21(15) ?
V O2 Pb1 . . 101.9(6) ?
Pb2 O2 Pb1 11_666 . 113.5(4) ?
Pb2 O2 Pb1 3_665 . 121.6(5) ?
V O2 Pb1 . 8_556 101.9(6) ?
Pb2 O2 Pb1 11_666 8_556 121.6(5) ?
Pb2 O2 Pb1 3_665 8_556 113.5(4) ?
Pb1 O2 Pb1 . 8_556 89.6(5) ?
O32 O31 V . . 85(6) ?
O32 O31 Pb2 . 8_556 139(9) ?
V O31 Pb2 . 8_556 114.2(17) ?
O32 O31 Pb2 . 5_554 57(6) ?
V O31 Pb2 . 5_554 125.8(16) ?
Pb2 O31 Pb2 8_556 5_554 119.8(16) ?
O32 O31 Pb2 . . 144(9) ?
V O31 Pb2 . . 106.1(16) ?
Pb2 O31 Pb2 8_556 . 8.41(16) ?
Pb2 O31 Pb2 5_554 . 127.6(15) ?
O31 O32 V . . 72(6) ?
O31 O32 Pb2 . 5_554 108(8) ?
V O32 Pb2 . 5_554 141(3) ?
O31 O32 Pb2 . 9 111(7) ?
V O32 Pb2 . 9 144(3) ?
Pb2 O32 Pb2 5_554 9 4.5(2) ?
I I I 10 9 71(2) ?
I I I 10 4 89.991(5) ?
I I I 9 4 54.4(11) ?
I I I 10 3 54.4(11) ?
I I I 9 3 90.004(7) ?
I I I 4 3 60.0 ?
I I I 10 7 49.3(8) ?
I I I 9 7 49.3(8) ?
I I I 4 7 40.7(8) ?
I I I 3 7 40.7(8) ?
I I Pb2 10 5_554 133(6) ?
I I Pb2 9 5_554 131(6) ?
I I Pb2 4 5_554 137(6) ?
I I Pb2 3 5_554 139(5) ?
I I Pb2 7 5_554 177(4) ?
I I Pb2 10 8_556 43(5) ?
I I Pb2 9 8_556 97.4(16) ?
I I Pb2 4 8_556 133(5) ?
I I Pb2 3 8_556 87(7) ?
I I Pb2 7 8_556 92(5) ?
Pb2 I Pb2 5_554 8_556 90.3(5) ?
I I Pb2 10 6_554 75.2(13) ?
I I Pb2 9 6_554 127(5) ?
I I Pb2 4 6_554 87(7) ?
I I Pb2 3 6_554 37(5) ?
I I Pb2 7 6_554 78(5) ?
Pb2 I Pb2 5_554 6_554 101.4(7) ?
Pb2 I Pb2 8_556 6_554 83.9(9) ?
I I Pb2 10 9 137(6) ?
I I Pb2 9 9 135(6) ?
I I Pb2 4 9 132(5) ?
I I Pb2 3 9 134(5) ?
I I Pb2 7 9 171.0(17) ?
Pb2 I Pb2 5_554 9 6.47(9) ?
Pb2 I Pb2 8_556 9 94.6(5) ?
Pb2 I Pb2 6_554 9 97.0(6) ?
I I Pb2 10 12_556 97.3(16) ?
I I Pb2 9 12_556 41(5) ?
I I Pb2 4 12_556 84(7) ?
I I Pb2 3 12_556 131(5) ?
I I Pb2 7 12_556 90(5) ?
Pb2 I Pb2 5_554 12_556 90.1(6) ?
Pb2 I Pb2 8_556 12_556 96.76(19) ?
Pb2 I Pb2 6_554 12_556 168.5(3) ?
Pb2 I Pb2 9 12_556 94.4(6) ?
I I Pb2 10 10 81.3(13) ?
I I Pb2 9 10 131(5) ?
I I Pb2 4 10 87(6) ?
I I Pb2 3 10 42(4) ?
I I Pb2 7 10 82(5) ?
Pb2 I Pb2 5_554 10 97.1(6) ?
Pb2 I Pb2 8_556 10 88.1(9) ?
Pb2 I Pb2 6_554 10 6.04(9) ?
Pb2 I Pb2 9 10 92.4(5) ?
Pb2 I Pb2 12_556 10 171.3(5) ?
I I Pb2 10 . 40(5) ?
I I Pb2 9 . 91.7(16) ?
I I Pb2 4 . 129(4) ?
I I Pb2 3 . 87(6) ?
I I Pb2 7 . 89(5) ?
Pb2 I Pb2 5_554 . 93.8(5) ?
Pb2 I Pb2 8_556 . 5.65(8) ?
Pb2 I Pb2 6_554 . 87.5(9) ?
Pb2 I Pb2 9 . 98.5(5) ?
Pb2 I Pb2 12_556 . 92.35(18) ?
Pb2 I Pb2 10 . 92.0(9) ?

loop_
_geom_bond_atom_site_label_1
_geom_bond_atom_site_label_2
_geom_bond_site_symmetry_2
_geom_bond_distance
_geom_bond_publ_flag
Pb1 O1 9_565 2.498(11) ?
Pb1 O1 10 2.498(11) y
Pb1 O1 7_665 2.498(11) ?
Pb1 O2 3_665 2.751(12) ?
Pb1 O2 4_565 2.751(12) ?
Pb1 O2 . 2.751(12) y
Pb1 O31 . 3.23(3) y
Pb1 O32 . 2.80(3) y
Pb1 O32 3_665 2.80(3) ?
Pb1 O32 4_565 2.80(3) ?
Pb1 Pb1 8 3.589(3) ?
Pb2 Pb2 8_556 0.412(5) ?
Pb2 O32 6 2.26(4) y
Pb2 O2 4_565 2.316(18) y
Pb2 O31 8_556 2.43(3) y
Pb2 O31 6 2.56(4) y
Pb2 O31 . 2.61(3) y
Pb2 O31 10 2.95(4) y
Pb2 O32 . 3.18(3) y
Pb2 O32 10 2.63(4) y
Pb2 O32 8_556 2.98(3) y
Pb2 I 6 2.894(10) y
Pb2 I 8_556 3.19(3) y
Pb2 I 5 3.27(3) y
Pb2 I 10 3.128(10) y
Pb2 I 11_556 3.20(3) y
Pb2 I 2 3.28(3) y
Pb2 I . 3.44(3) y
Pb2 I 3 3.45(3) y
Pb2 I 9 3.48(3) y
Pb2 I 7 3.49(3) y
V O31 . 1.68(4) y
V O31 8_556 1.68(4) y
V O2 . 1.727(17) y
V O32 . 1.76(4) y
V O32 8_556 1.76(4) y
V O1 . 1.762(15) y
O31 O32 . 0.69(6) ?
I I 10 0.424(17) ?
I I 9 0.424(17) ?
I I 4 0.493(12) ?
I I 3 0.493(12) ?
I I 7 0.651(18) ?
I I 8_554 3.419(12) ?
I I 11_554 3.455(13) ?
I I 12_554 3.455(13) ?
